data_1526340
loop_
_publ_author_name
'Rea, J.R.'
'Bless, P.W.'
'Kostiner, E.'

_publ_section_title
;
 The Crystal Structure of Cu V O3, a Distorted Ilmenite-Type Derivative
;
_journal_name_full 'Journal of Solid State Chemistry'
_journal_page_first 446
_journal_page_last 451
_journal_volume 5
_journal_year 1972
_chemical_formula_sum 'Cu O3 V'
_chemical_name_systematic 'Cu V O3'
_space_group_IT_number 1
_symmetry_space_group_name_Hall 'P 1'
_symmetry_space_group_name_H-M 'P 1'
_cell_angle_alpha 90.32
_cell_angle_beta 119.31
_cell_angle_gamma 63.93
_cell_formula_units_Z 1
_cell_length_a 4.9646
_cell_length_b 5.4023
_cell_length_c 4.9154
_cell_volume 99.496
_citation_journal_id_ASTM JSSCBI
_cod_data_source_file Rea_JSSCBI_1972_1845.cif
_cod_data_source_block Cu1O3V1
_cod_original_cell_volume 99.49582
_cod_original_formula_sum 'Cu1 O3 V1'
_cod_database_code 1526340

loop_
_symmetry_equiv_pos_as_xyz
x,y,z

loop_
_atom_site_label
_atom_site_type_symbol
_atom_site_fract_x
_atom_site_fract_y
_atom_site_fract_z
_atom_site_occupancy
_atom_site_U_iso_or_equiv
O1 O-2 0.3546 0.2248 0.9717 1 0.0
V1 V+4 0.2087 0.9368 0.852 1 0.0
O2 O-2 0.0112 0.7636 0.5628 1 0.0
O3 O-2 0.2734 0.7679 0.2073 1 0.0
Cu1 Cu+2 0.2214 0.429 0.3612 1 0.0
